data_2236253
loop_
_publ_author_name
'Cao, Xing-Xing'
'Cheng, He-Long'
'Feng, Qing-Liu'
'Chen, Li-Zhuang'

_publ_section_title
;
 Dimorpholinium tetrachloridocobaltate(II)
;
_journal_coeditor_code HB6916
_journal_issue 9
_journal_name_full 'Acta Crystallographica Section E'
_journal_page_first m1198
_journal_paper_doi 10.1107/S1600536812035830
_journal_volume 68
_journal_year 2012
_chemical_formula_iupac '(C4 H10 N O)2 [Co Cl4]'
_chemical_formula_moiety '2(C4 H10 N O +), Cl4 Co 2-'
_chemical_formula_sum 'C8 H20 Cl4 Co N2 O2'
_chemical_formula_weight 376.99
_chemical_name_systematic
;
Dimorpholinium tetrachloridocobaltate(II)
;
_space_group_IT_number 14
_symmetry_cell_setting monoclinic
_symmetry_space_group_name_Hall '-P 2ybc'
_symmetry_space_group_name_H-M 'P 1 21/c 1'
_atom_sites_solution_hydrogens geom
_atom_sites_solution_primary direct
_atom_sites_solution_secondary difmap
_audit_creation_method SHELXL-97
_cell_angle_alpha 90.00
_cell_angle_beta 92.930(2)
_cell_angle_gamma 90.00
_cell_formula_units_Z 4
_cell_length_a 6.5952(13)
_cell_length_b 13.696(3)
_cell_length_c 17.039(3)
_cell_measurement_reflns_used 2761
_cell_measurement_temperature 291(2)
_cell_measurement_theta_max 25.99
_cell_measurement_theta_min 2.48
_cell_volume 1537.1(5)
_computing_cell_refinement 'CrystalClear (Rigaku, 2005)'
_computing_data_collection 'CrystalClear (Rigaku, 2005)'
_computing_data_reduction 'CrystalClear (Rigaku, 2005)'
_computing_molecular_graphics 'SHELXTL (Sheldrick, 2008)'
_computing_publication_material 'SHELXL97 (Sheldrick, 2008)'
_computing_structure_refinement 'SHELXL97 (Sheldrick, 2008)'
_computing_structure_solution 'SHELXS97 (Sheldrick, 2008)'
_diffrn_ambient_temperature 291(2)
_diffrn_detector_area_resol_mean 13.66612
_diffrn_measured_fraction_theta_full 0.994
_diffrn_measured_fraction_theta_max 0.994
_diffrn_measurement_device_type 'Rigaku SCXmini'
_diffrn_measurement_method '\w scans'
_diffrn_radiation_monochromator graphite
_diffrn_radiation_source 'fine-focus sealed tube'
_diffrn_radiation_type MoK\a
_diffrn_radiation_wavelength 0.71073
_diffrn_reflns_av_R_equivalents 0.0185
_diffrn_reflns_av_sigmaI/netI 0.0160
_diffrn_reflns_limit_h_max 8
_diffrn_reflns_limit_h_min -7
_diffrn_reflns_limit_k_max 16
_diffrn_reflns_limit_k_min -16
_diffrn_reflns_limit_l_max 20
_diffrn_reflns_limit_l_min -20
_diffrn_reflns_number 11708
_diffrn_reflns_theta_full 25.99
_diffrn_reflns_theta_max 25.99
_diffrn_reflns_theta_min 1.91
_diffrn_standards_decay_% 0
_diffrn_standards_interval_count 0
_diffrn_standards_number 5708
_exptl_absorpt_coefficient_mu 1.804
_exptl_absorpt_correction_T_max 1.00
_exptl_absorpt_correction_T_min 0.90
_exptl_absorpt_correction_type multi-scan
_exptl_absorpt_process_details '(CrystalClear; Rigaku, 2005)'
_exptl_crystal_colour blue
_exptl_crystal_density_diffrn 1.629
_exptl_crystal_density_method 'not measured'
_exptl_crystal_description block
_exptl_crystal_F_000 772
_exptl_crystal_size_max 0.26
_exptl_crystal_size_mid 0.12
_exptl_crystal_size_min 0.08
_refine_diff_density_max 0.247
_refine_diff_density_min -0.421
_refine_ls_extinction_method none
_refine_ls_goodness_of_fit_ref 1.069
_refine_ls_hydrogen_treatment constr
_refine_ls_matrix_type full
_refine_ls_number_parameters 154
_refine_ls_number_reflns 2997
_refine_ls_number_restraints 0
_refine_ls_restrained_S_all 1.069
_refine_ls_R_factor_all 0.0244
_refine_ls_R_factor_gt 0.0216
_refine_ls_shift/su_max 0.001
_refine_ls_shift/su_mean 0.000
_refine_ls_structure_factor_coef Fsqd
_refine_ls_weighting_details 'calc w=1/[\s^2^(Fo^2^)+(0.0550P)^2^+0.0459P] where P=(Fo^2^+2Fc^2^)/3'
_refine_ls_weighting_scheme calc
_refine_ls_wR_factor_gt 0.0701
_refine_ls_wR_factor_ref 0.0741
_reflns_number_gt 2761
_reflns_number_total 2997
_reflns_threshold_expression I>2\s(I)
_cod_data_source_file hb6916.cif
_cod_data_source_block I
_cod_original_sg_symbol_H-M 'P 21/c'
_cod_database_code 2236253
_cod_database_fobs_code 2236253

loop_
_symmetry_equiv_pos_as_xyz
'x, y, z'
'-x, y+1/2, -z+1/2'
'-x, -y, -z'
'x, -y-1/2, z-1/2'

loop_
_atom_site_type_symbol
_atom_site_label
_atom_site_fract_x
_atom_site_fract_y
_atom_site_fract_z
_atom_site_U_iso_or_equiv
_atom_site_adp_type
_atom_site_calc_flag
_atom_site_refinement_flags
_atom_site_occupancy
_atom_site_symmetry_multiplicity
C C1 -0.1713(3) 0.61037(13) 0.55358(11) 0.0444(4) Uani d . 1 1
H H1A -0.2354 0.6639 0.5801 0.053 Uiso calc R 1 1
H H1B -0.2756 0.5629 0.5388 0.053 Uiso calc R 1 1
C C2 -0.0788(3) 0.64794(13) 0.48120(10) 0.0404(4) Uani d . 1 1
H H2A -0.0210 0.5943 0.4526 0.048 Uiso calc R 1 1
H H2B -0.1819 0.6791 0.4472 0.048 Uiso calc R 1 1
C C3 0.2348(3) 0.67437(14) 0.56019(11) 0.0479(4) Uani d . 1 1
H H3A 0.3349 0.7226 0.5776 0.057 Uiso calc R 1 1
H H3B 0.3043 0.6221 0.5342 0.057 Uiso calc R 1 1
C C4 0.1303(3) 0.63460(14) 0.62962(10) 0.0471(4) Uani d . 1 1
H H4A 0.2296 0.6033 0.6653 0.056 Uiso calc R 1 1
H H4B 0.0696 0.6880 0.6576 0.056 Uiso calc R 1 1
C C5 1.1478(3) 0.07758(13) 0.35868(11) 0.0472(4) Uani d . 1 1
H H5A 1.1997 0.0142 0.3754 0.057 Uiso calc R 1 1
H H5B 1.2597 0.1236 0.3616 0.057 Uiso calc R 1 1
C C6 1.0622(3) 0.07100(13) 0.27501(11) 0.0459(4) Uani d . 1 1
H H6A 1.0223 0.1355 0.2564 0.055 Uiso calc R 1 1
H H6B 1.1652 0.0463 0.2415 0.055 Uiso calc R 1 1
C C7 0.7310(3) 0.03294(13) 0.32823(11) 0.0427(4) Uani d . 1 1
H H7A 0.6226 -0.0150 0.3280 0.051 Uiso calc R 1 1
H H7B 0.6720 0.0957 0.3137 0.051 Uiso calc R 1 1
C C8 0.8328(3) 0.03920(13) 0.40899(10) 0.0428(4) Uani d . 1 1
H H8A 0.7346 0.0588 0.4464 0.051 Uiso calc R 1 1
H H8B 0.8854 -0.0245 0.4245 0.051 Uiso calc R 1 1
Cl Cl1 0.10686(6) 0.80041(3) 0.33040(2) 0.04020(12) Uani d . 1 1
Cl Cl2 0.55058(7) 0.83591(3) 0.45501(2) 0.04426(13) Uani d . 1 1
Cl Cl3 0.59472(7) 0.79781(4) 0.23183(2) 0.04472(13) Uani d . 1 1
Cl Cl4 0.45151(7) 0.59332(3) 0.36450(3) 0.04461(13) Uani d . 1 1
Co Co1 0.44468(3) 0.757637(14) 0.342708(12) 0.02945(10) Uani d . 1 1
N N1 0.0826(2) 0.71964(10) 0.50476(8) 0.0392(3) Uani d . 1 1
H H1C 0.1438 0.7406 0.4618 0.047 Uiso calc R 1 1
H H1D 0.0266 0.7716 0.5277 0.047 Uiso calc R 1 1
N N2 0.8819(2) 0.00444(10) 0.27066(8) 0.0395(3) Uani d . 1 1
H H2C 0.8231 0.0064 0.2218 0.047 Uiso calc R 1 1
H H2D 0.9231 -0.0572 0.2804 0.047 Uiso calc R 1 1
O O1 -0.02319(19) 0.56588(8) 0.60621(7) 0.0402(3) Uani d . 1 1
O O2 0.9955(2) 0.10839(9) 0.40987(7) 0.0454(3) Uani d . 1 1

loop_
_atom_site_aniso_label
_atom_site_aniso_U_11
_atom_site_aniso_U_22
_atom_site_aniso_U_33
_atom_site_aniso_U_12
_atom_site_aniso_U_13
_atom_site_aniso_U_23
C1 0.0361(9) 0.0437(9) 0.0533(11) -0.0013(7) 0.0020(8) 0.0055(8)
C2 0.0476(10) 0.0389(8) 0.0335(9) 0.0042(7) -0.0083(7) -0.0026(7)
C3 0.0440(10) 0.0619(11) 0.0373(9) -0.0188(8) -0.0023(8) 0.0045(8)
C4 0.0601(11) 0.0511(10) 0.0292(9) -0.0191(9) -0.0060(8) 0.0041(7)
C5 0.0418(10) 0.0453(9) 0.0544(11) -0.0079(8) 0.0031(8) -0.0097(8)
C6 0.0550(11) 0.0393(8) 0.0448(10) -0.0053(8) 0.0159(8) 0.0002(8)
C7 0.0412(9) 0.0418(9) 0.0450(10) -0.0019(7) 0.0015(8) -0.0046(7)
C8 0.0515(10) 0.0412(9) 0.0363(9) -0.0102(7) 0.0061(8) -0.0041(7)
Cl1 0.0353(2) 0.0502(2) 0.0352(2) 0.00980(16) 0.00288(17) 0.01069(17)
Cl2 0.0559(3) 0.0427(2) 0.0342(2) -0.01302(18) 0.00315(19) -0.00842(17)
Cl3 0.0403(2) 0.0616(3) 0.0330(2) -0.00275(18) 0.00952(18) 0.00554(18)
Cl4 0.0543(3) 0.0295(2) 0.0487(3) -0.00623(16) -0.0107(2) 0.00300(16)
Co1 0.03183(15) 0.02976(14) 0.02686(15) -0.00168(7) 0.00255(10) 0.00081(7)
N1 0.0550(9) 0.0368(7) 0.0266(7) -0.0064(6) 0.0108(6) 0.0019(6)
N2 0.0549(9) 0.0347(7) 0.0283(7) 0.0001(6) -0.0038(6) -0.0015(5)
O1 0.0462(7) 0.0356(6) 0.0384(6) -0.0088(5) -0.0005(5) 0.0075(5)
O2 0.0522(7) 0.0415(6) 0.0428(7) -0.0124(6) 0.0053(6) -0.0148(5)

loop_
_atom_type_symbol
_atom_type_description
_atom_type_scat_dispersion_real
_atom_type_scat_dispersion_imag
_atom_type_scat_source
C C 0.0033 0.0016 'International Tables Vol C Tables 4.2.6.8 and 6.1.1.4'
H H 0.0000 0.0000 'International Tables Vol C Tables 4.2.6.8 and 6.1.1.4'
N N 0.0061 0.0033 'International Tables Vol C Tables 4.2.6.8 and 6.1.1.4'
O O 0.0106 0.0060 'International Tables Vol C Tables 4.2.6.8 and 6.1.1.4'
Cl Cl 0.1484 0.1585 'International Tables Vol C Tables 4.2.6.8 and 6.1.1.4'
Co Co 0.3494 0.9721 'International Tables Vol C Tables 4.2.6.8 and 6.1.1.4'

loop_
_geom_angle_atom_site_label_1
_geom_angle_atom_site_label_2
_geom_angle_atom_site_label_3
_geom_angle
O1 C1 C2 111.70(14)
O1 C1 H1A 109.3
C2 C1 H1A 109.3
O1 C1 H1B 109.3
C2 C1 H1B 109.3
H1A C1 H1B 107.9
N1 C2 C1 108.73(14)
N1 C2 H2A 109.9
C1 C2 H2A 109.9
N1 C2 H2B 109.9
C1 C2 H2B 109.9
H2A C2 H2B 108.3
N1 C3 C4 109.34(15)
N1 C3 H3A 109.8
C4 C3 H3A 109.8
N1 C3 H3B 109.8
C4 C3 H3B 109.8
H3A C3 H3B 108.3
O1 C4 C3 111.56(14)
O1 C4 H4A 109.3
C3 C4 H4A 109.3
O1 C4 H4B 109.3
C3 C4 H4B 109.3
H4A C4 H4B 108.0
O2 C5 C6 110.74(15)
O2 C5 H5A 109.5
C6 C5 H5A 109.5
O2 C5 H5B 109.5
C6 C5 H5B 109.5
H5A C5 H5B 108.1
N2 C6 C5 109.93(14)
N2 C6 H6A 109.7
C5 C6 H6A 109.7
N2 C6 H6B 109.7
C5 C6 H6B 109.7
H6A C6 H6B 108.2
N2 C7 C8 109.66(14)
N2 C7 H7A 109.7
C8 C7 H7A 109.7
N2 C7 H7B 109.7
C8 C7 H7B 109.7
H7A C7 H7B 108.2
O2 C8 C7 110.32(14)
O2 C8 H8A 109.6
C7 C8 H8A 109.6
O2 C8 H8B 109.6
C7 C8 H8B 109.6
H8A C8 H8B 108.1
Cl3 Co1 Cl2 117.59(2)
Cl3 Co1 Cl4 111.892(19)
Cl2 Co1 Cl4 109.01(2)
Cl3 Co1 Cl1 109.083(19)
Cl2 Co1 Cl1 102.183(19)
Cl4 Co1 Cl1 106.068(18)
C3 N1 C2 110.39(13)
C3 N1 H1C 109.6
C2 N1 H1C 109.6
C3 N1 H1D 109.6
C2 N1 H1D 109.6
H1C N1 H1D 108.1
C7 N2 C6 111.39(13)
C7 N2 H2C 109.3
C6 N2 H2C 109.3
C7 N2 H2D 109.3
C6 N2 H2D 109.3
H2C N2 H2D 108.0
C4 O1 C1 110.33(13)
C5 O2 C8 110.38(12)

loop_
_geom_bond_atom_site_label_1
_geom_bond_atom_site_label_2
_geom_bond_distance
_geom_bond_publ_flag
C1 O1 1.428(2) ?
C1 C2 1.495(2) ?
C1 H1A 0.9700 ?
C1 H1B 0.9700 ?
C2 N1 1.488(2) ?
C2 H2A 0.9700 ?
C2 H2B 0.9700 ?
C3 N1 1.479(2) ?
C3 C4 1.502(2) ?
C3 H3A 0.9700 ?
C3 H3B 0.9700 ?
C4 O1 1.424(2) ?
C4 H4A 0.9700 ?
C4 H4B 0.9700 ?
C5 O2 1.427(2) ?
C5 C6 1.509(3) ?
C5 H5A 0.9700 ?
C5 H5B 0.9700 ?
C6 N2 1.497(2) ?
C6 H6A 0.9700 ?
C6 H6B 0.9700 ?
C7 N2 1.485(2) ?
C7 C8 1.503(2) ?
C7 H7A 0.9700 ?
C7 H7B 0.9700 ?
C8 O2 1.431(2) ?
C8 H8A 0.9700 ?
C8 H8B 0.9700 ?
Co1 Cl1 2.3029(6) y
Co1 Cl2 2.2720(6) y
Co1 Cl3 2.2455(6) y
Co1 Cl4 2.2811(6) y
N1 H1C 0.9000 ?
N1 H1D 0.9000 ?
N2 H2C 0.9000 ?
N2 H2D 0.9000 ?

loop_
_geom_hbond_atom_site_label_D
_geom_hbond_atom_site_label_H
_geom_hbond_atom_site_label_A
_geom_hbond_site_symmetry_A
_geom_hbond_distance_DH
_geom_hbond_distance_HA
_geom_hbond_distance_DA
_geom_hbond_angle_DHA
N1 H1C Cl1 . 0.90 2.39 3.1819(15) 148
N1 H1D O2 3_666 0.90 1.97 2.8294(19) 160
N2 H2C O1 4_665 0.90 2.47 3.0577(18) 123
N2 H2C Cl4 2_645 0.90 2.57 3.3322(15) 143
N2 H2D Cl1 1_645 0.90 2.43 3.3003(15) 164

loop_
_geom_torsion_atom_site_label_1
_geom_torsion_atom_site_label_2
_geom_torsion_atom_site_label_3
_geom_torsion_atom_site_label_4
_geom_torsion
O1 C1 C2 N1 -58.22(18)
N1 C3 C4 O1 57.4(2)
O2 C5 C6 N2 -55.95(19)
N2 C7 C8 O2 58.34(18)
C4 C3 N1 C2 -56.12(19)
C1 C2 N1 C3 56.46(18)
C8 C7 N2 C6 -53.66(19)
C5 C6 N2 C7 52.48(19)
C3 C4 O1 C1 -58.9(2)
C2 C1 O1 C4 59.74(19)
C6 C5 O2 C8 61.60(19)
C7 C8 O2 C5 -62.79(19)
